data_7131191
loop_
_publ_author_name
'Cheng, Yang'
'He, Jiang'
'Zou, Wenjie'
'Chang, Xiaoyong'
'Yang, Qingqing'
'Lu, Wei'

_publ_section_title
;
 Circularly polarized near-infrared phosphorescence of chiral
 chromium(III) complexes.
;
_journal_issue 13
_journal_name_full 'Chemical communications (Cambridge, England)'
_journal_page_first 1781
_journal_page_last 1784
_journal_paper_doi 10.1039/d2cc06548g
_journal_volume 59
_journal_year 2023
_chemical_absolute_configuration ad
_chemical_formula_moiety 'C56 H68 Cr N6 O4, 2(C H2 Cl2), F6 P'
_chemical_formula_sum 'C58 H72 Cl4 Cr F6 N6 O4 P'
_chemical_formula_weight 1255.98
_space_group_crystal_system monoclinic
_space_group_IT_number 4
_space_group_name_Hall 'P 2yb'
_space_group_name_H-M_alt 'P 1 21 1'
_atom_sites_solution_hydrogens geom
_atom_sites_solution_primary dual
_audit_block_doi 10.5517/ccdc.csd.cc2dmdk0
_audit_creation_date 2022-02-18
_audit_creation_method
;
Olex2 1.5
(compiled 2021.12.09 svn.r5202d8cf for OlexSys, GUI svn.r6439)
;
_audit_update_record
;
2022-11-30 deposited with the CCDC.	2023-01-18 downloaded from the CCDC.
;
_cell_angle_alpha 90
_cell_angle_beta 105.9030(10)
_cell_angle_gamma 90
_cell_formula_units_Z 2
_cell_length_a 12.2991(5)
_cell_length_b 19.7818(8)
_cell_length_c 12.9910(5)
_cell_measurement_reflns_used 9032
_cell_measurement_temperature 100
_cell_measurement_theta_max 30.52
_cell_measurement_theta_min 2.27
_cell_volume 3039.7(2)
_computing_cell_refinement 'SAINT V8.38A (?, 2016)'
_computing_data_reduction 'SAINT V8.38A (?, 2016)'
_computing_molecular_graphics 'Olex2 1.5 (Dolomanov et al., 2009)'
_computing_publication_material 'Olex2 1.5 (Dolomanov et al., 2009)'
_computing_structure_refinement 'SHELXL 2018/3 (Sheldrick, 2015)'
_computing_structure_solution 'SHELXT 2014/5 (Sheldrick, 2014)'
_diffrn_ambient_temperature 100
_diffrn_detector 'Bruker PHOTON 100 area detector'
_diffrn_detector_area_resol_mean 7.9
_diffrn_detector_type 'CMOS area detector'
_diffrn_measured_fraction_theta_full 0.999
_diffrn_measured_fraction_theta_max 0.998
_diffrn_measurement_device 'three-circle diffractometer'
_diffrn_measurement_device_type 'Bruker CMOS area detector'
_diffrn_measurement_method '\w and \f scans'
_diffrn_radiation_monochromator 'mirror optics'
_diffrn_radiation_probe x-ray
_diffrn_radiation_type MoK\a
_diffrn_radiation_wavelength 0.71073
_diffrn_reflns_av_R_equivalents 0.0431
_diffrn_reflns_av_unetI/netI 0.0460
_diffrn_reflns_Laue_measured_fraction_full 0.999
_diffrn_reflns_Laue_measured_fraction_max 0.998
_diffrn_reflns_limit_h_max 17
_diffrn_reflns_limit_h_min -17
_diffrn_reflns_limit_k_max 28
_diffrn_reflns_limit_k_min -28
_diffrn_reflns_limit_l_max 18
_diffrn_reflns_limit_l_min -18
_diffrn_reflns_number 66954
_diffrn_reflns_point_group_measured_fraction_full 0.999
_diffrn_reflns_point_group_measured_fraction_max 0.998
_diffrn_reflns_theta_full 25.242
_diffrn_reflns_theta_max 30.592
_diffrn_reflns_theta_min 2.268
_diffrn_source 'microfocus sealed X-ray tube'
_diffrn_source_current 1.0
_diffrn_source_power 0.05
_diffrn_source_type 'Incoatec I\ms'
_diffrn_source_voltage 50.0
_diffrn_standards_number 0
_exptl_absorpt_coefficient_mu 0.459
_exptl_absorpt_correction_T_max 0.7461
_exptl_absorpt_correction_T_min 0.7040
_exptl_absorpt_correction_type multi-scan
_exptl_absorpt_process_details
;
SADABS-2016/2 (Bruker,2016/2) was used for absorption correction.
wR2(int) was 0.0860 before and 0.0570 after correction.
The Ratio of minimum to maximum transmission is 0.9436.
The \l/2 correction factor is Not present.
;
_exptl_crystal_colour 'dark red'
_exptl_crystal_colour_modifier dark
_exptl_crystal_colour_primary red
_exptl_crystal_density_diffrn 1.372
_exptl_crystal_description block
_exptl_crystal_F_000 1310
_exptl_crystal_size_max 0.4
_exptl_crystal_size_mid 0.38
_exptl_crystal_size_min 0.35
_refine_diff_density_max 0.615
_refine_diff_density_min -0.536
_refine_diff_density_rms 0.060
_refine_ls_abs_structure_details
;
 Flack x determined using 6775 quotients [(I+)-(I-)]/[(I+)+(I-)]
 (Parsons, Flack and Wagner, Acta Cryst. B69 (2013) 249-259).
;
_refine_ls_abs_structure_Flack -0.010(5)
_refine_ls_extinction_method none
_refine_ls_goodness_of_fit_ref 1.014
_refine_ls_hydrogen_treatment constr
_refine_ls_matrix_type full
_refine_ls_number_parameters 747
_refine_ls_number_reflns 18667
_refine_ls_number_restraints 5
_refine_ls_restrained_S_all 1.014
_refine_ls_R_factor_all 0.0541
_refine_ls_R_factor_gt 0.0401
_refine_ls_shift/su_max 0.001
_refine_ls_shift/su_mean 0.000
_refine_ls_structure_factor_coef Fsqd
_refine_ls_weighting_details 'w=1/[\s^2^(Fo^2^)+(0.0442P)^2^+0.9814P] where P=(Fo^2^+2Fc^2^)/3'
_refine_ls_weighting_scheme calc
_refine_ls_wR_factor_gt 0.0891
_refine_ls_wR_factor_ref 0.0957
_reflns_Friedel_coverage 0.947
_reflns_Friedel_fraction_full 0.999
_reflns_Friedel_fraction_max 0.997
_reflns_number_gt 15963
_reflns_number_total 18667
_reflns_threshold_expression 'I > 2\s(I)'
_cod_data_source_file d2cc06548g2.cif
_cod_data_source_block cxy1887_0m
_cod_depositor_comments 'Adding full bibliography for 7131190--7131192.cif.'
_cod_database_code 7131191
_shelx_shelxl_version_number 2018/3
_shelx_space_group_comment
;
The symmetry employed for this shelxl refinement is uniquely defined
by the following loop, which should always be used as a source of
symmetry information in preference to the above space-group names.
They are only intended as comments.
;
_shelx_estimated_absorpt_t_max 0.856
_shelx_estimated_absorpt_t_min 0.838
_olex2_refinement_description
;
1. Fixed Uiso
 At 1.2 times of:
  All C(H) groups, All C(H,H) groups
 At 1.5 times of:
  All C(H,H,H) groups
2. Restrained distances
 Cl4A-C58A = Cl4-C58 = Cl3A-C58A = Cl3-C58
 1.79 with sigma of 0.02
3. Uiso/Uaniso restraints and constraints
Uanis(Cl4) = Uanis(Cl4A)
Uanis(C58) = Uanis(C58A)
Uanis(Cl3) = Uanis(Cl3A)
4. Others
 Sof(Cl3A)=Sof(Cl4A)=Sof(C58A)=Sof(H58C)=Sof(H58D)=1-FVAR(1)
 Sof(Cl3)=Sof(Cl4)=Sof(C58)=Sof(H58A)=Sof(H58B)=FVAR(1)
5.a Ternary CH refined with riding coordinates:
 C7(H7), C26(H26), C29(H29), C46(H46)
5.b Secondary CH2 refined with riding coordinates:
 C8(H8A,H8B), C27(H27A,H27B), C31(H31A,H31B), C47(H47A,H47B), C57(H57A,H57B),
 C58(H58A,H58B), C58A(H58C,H58D)
5.c Aromatic/amide H refined with riding coordinates:
 C10(H10), C12(H12), C17(H17), C23(H23), C37(H37), C43(H43), C50(H50), C56(H56)
5.d Idealised Me refined as rotating group:
 C9(H9A,H9B,H9C), C14(H14A,H14B,H14C), C15(H15A,H15B,H15C), C16(H16A,H16B,
 H16C), C20(H20A,H20B,H20C), C21(H21A,H21B,H21C), C22(H22A,H22B,H22C), C28(H28A,
 H28B,H28C), C30(H30A,H30B,H30C), C40(H40A,H40B,H40C), C41(H41A,H41B,H41C),
 C42(H42A,H42B,H42C), C48(H48A,H48B,H48C), C53(H53A,H53B,H53C), C54(H54A,H54B,
 H54C), C55(H55A,H55B,H55C)
;
_olex2_submission_special_instructions 'No special instructions were received'

loop_
_space_group_symop_operation_xyz
'x, y, z'
'-x, y+1/2, -z'

loop_
_atom_site_label
_atom_site_type_symbol
_atom_site_fract_x
_atom_site_fract_y
_atom_site_fract_z
_atom_site_U_iso_or_equiv
_atom_site_adp_type
_atom_site_occupancy
_atom_site_site_symmetry_order
_atom_site_calc_flag
_atom_site_refinement_flags_posn
_atom_site_refinement_flags_adp
_atom_site_refinement_flags_occupancy
_atom_site_disorder_assembly
_atom_site_disorder_group
Cr1 Cr 0.16327(3) 0.44431(2) 0.32556(3) 0.01179(8) Uani 1 1 d . . . . .
O1 O -0.12603(16) 0.39856(10) 0.06972(15) 0.0173(4) Uani 1 1 d . . . . .
O2 O 0.31617(17) 0.31473(9) 0.14312(15) 0.0175(4) Uani 1 1 d . . . . .
O3 O 0.08244(17) 0.63028(10) 0.45376(16) 0.0197(4) Uani 1 1 d . . . . .
O4 O 0.38153(14) 0.43996(11) 0.64145(13) 0.0171(3) Uani 1 1 d . . . . .
N1 N 0.23409(18) 0.36779(11) 0.25494(18) 0.0134(4) Uani 1 1 d . . . . .
N2 N 0.09651(19) 0.52545(11) 0.39078(17) 0.0145(4) Uani 1 1 d . . . . .
N3 N 0.29488(17) 0.44476(12) 0.46514(16) 0.0136(4) Uani 1 1 d . . . . .
N4 N 0.08364(18) 0.37847(11) 0.39501(17) 0.0132(4) Uani 1 1 d . . . . .
N5 N 0.02736(17) 0.43946(11) 0.19034(15) 0.0131(4) Uani 1 1 d . . . . .
N6 N 0.24401(18) 0.51058(11) 0.25793(17) 0.0131(4) Uani 1 1 d . . . . .
C1 C 0.2479(2) 0.57985(13) 0.2713(2) 0.0138(5) Uani 1 1 d . . . . .
C2 C 0.3151(2) 0.61170(13) 0.2121(2) 0.0149(5) Uani 1 1 d . . . . .
C3 C 0.3572(2) 0.55696(13) 0.1599(2) 0.0155(5) Uani 1 1 d . . . . .
C4 C 0.3110(2) 0.49735(13) 0.1909(2) 0.0143(5) Uani 1 1 d . . . . .
C5 C 0.3361(2) 0.43450(12) 0.15242(19) 0.0144(5) Uani 1 1 d . . . . .
C6 C 0.2924(2) 0.37277(13) 0.1864(2) 0.0148(5) Uani 1 1 d . . . . .
C7 C 0.2181(2) 0.29420(13) 0.2718(2) 0.0167(5) Uani 1 1 d . . . . .
H7 H 0.136866 0.284482 0.266050 0.020 Uiso 1 1 calc R U . . .
C8 C 0.2521(3) 0.26193(14) 0.1783(2) 0.0199(5) Uani 1 1 d . . . . .
H8A H 0.299286 0.221278 0.201943 0.024 Uiso 1 1 calc R U . . .
H8B H 0.184577 0.249065 0.120275 0.024 Uiso 1 1 calc R U . . .
C9 C 0.2923(3) 0.27059(14) 0.3797(2) 0.0223(6) Uani 1 1 d . . . . .
H9A H 0.371877 0.279013 0.383494 0.033 Uiso 1 1 calc R U . . .
H9B H 0.280813 0.222098 0.387967 0.033 Uiso 1 1 calc R U . . .
H9C H 0.272176 0.295461 0.437048 0.033 Uiso 1 1 calc R U . . .
C10 C 0.4078(2) 0.43296(14) 0.0845(2) 0.0172(5) Uani 1 1 d . . . . .
H10 H 0.424970 0.390632 0.058169 0.021 Uiso 1 1 calc R U . . .
C11 C 0.4546(2) 0.49174(14) 0.0546(2) 0.0166(5) Uani 1 1 d . . . . .
C12 C 0.4284(2) 0.55393(14) 0.0935(2) 0.0178(5) Uani 1 1 d . . . . .
H12 H 0.459621 0.594381 0.074372 0.021 Uiso 1 1 calc R U . . .
C13 C 0.5338(2) 0.49118(14) -0.0183(2) 0.0197(5) Uani 1 1 d . . . . .
C14 C 0.4815(3) 0.53395(17) -0.1179(2) 0.0289(7) Uani 1 1 d . . . . .
H14A H 0.532339 0.534470 -0.164297 0.043 Uiso 1 1 calc R U . . .
H14B H 0.470021 0.580257 -0.096233 0.043 Uiso 1 1 calc R U . . .
H14C H 0.408586 0.514469 -0.157013 0.043 Uiso 1 1 calc R U . . .
C15 C 0.5529(3) 0.42006(16) -0.0554(3) 0.0317(7) Uani 1 1 d . . . . .
H15A H 0.479954 0.399766 -0.092395 0.048 Uiso 1 1 calc R U . . .
H15B H 0.590154 0.392343 0.006761 0.048 Uiso 1 1 calc R U . . .
H15C H 0.600790 0.422397 -0.104441 0.048 Uiso 1 1 calc R U . . .
C16 C 0.6484(3) 0.5208(2) 0.0423(3) 0.0342(7) Uani 1 1 d . . . . .
H16A H 0.681449 0.493414 0.106065 0.051 Uiso 1 1 calc R U . . .
H16B H 0.638051 0.567307 0.063929 0.051 Uiso 1 1 calc R U . . .
H16C H 0.699111 0.520711 -0.004196 0.051 Uiso 1 1 calc R U . . .
C17 C 0.3284(2) 0.68125(13) 0.2135(2) 0.0164(5) Uani 1 1 d . . . . .
H17 H 0.372105 0.701722 0.171966 0.020 Uiso 1 1 calc R U . . .
C18 C 0.2777(2) 0.72140(13) 0.2760(2) 0.0152(5) Uani 1 1 d . . . . .
C19 C 0.2928(2) 0.79838(13) 0.2757(2) 0.0182(5) Uani 1 1 d . . . . .
C20 C 0.4190(3) 0.81630(15) 0.3026(2) 0.0249(6) Uani 1 1 d . . . . .
H20A H 0.427612 0.865477 0.300160 0.037 Uiso 1 1 calc R U . . .
H20B H 0.452395 0.795084 0.250230 0.037 Uiso 1 1 calc R U . . .
H20C H 0.457475 0.799776 0.374441 0.037 Uiso 1 1 calc R U . . .
C21 C 0.2419(3) 0.83378(15) 0.3562(3) 0.0281(7) Uani 1 1 d . . . . .
H21A H 0.160377 0.825079 0.337546 0.042 Uiso 1 1 calc R U . . .
H21B H 0.255216 0.882558 0.354515 0.042 Uiso 1 1 calc R U . . .
H21C H 0.277439 0.816410 0.428251 0.042 Uiso 1 1 calc R U . . .
C22 C 0.2333(3) 0.82463(14) 0.1629(2) 0.0236(6) Uani 1 1 d . . . . .
H22A H 0.152815 0.812902 0.144905 0.035 Uiso 1 1 calc R U . . .
H22B H 0.267542 0.803843 0.110846 0.035 Uiso 1 1 calc R U . . .
H22C H 0.241457 0.873854 0.161052 0.035 Uiso 1 1 calc R U . . .
C23 C 0.2141(2) 0.68981(13) 0.3354(2) 0.0156(5) Uani 1 1 d . . . . .
H23 H 0.180746 0.716901 0.378881 0.019 Uiso 1 1 calc R U . . .
C24 C 0.1969(2) 0.61950(13) 0.3339(2) 0.0141(5) Uani 1 1 d . . . . .
C25 C 0.1250(2) 0.58874(13) 0.3925(2) 0.0145(5) Uani 1 1 d . . . . .
C26 C 0.0120(2) 0.52005(14) 0.4549(2) 0.0196(5) Uani 1 1 d . . . . .
H26 H 0.030802 0.480813 0.505214 0.024 Uiso 1 1 calc R U . . .
C27 C 0.0306(3) 0.58691(15) 0.5178(3) 0.0256(6) Uani 1 1 d . . . . .
H27A H -0.042046 0.606011 0.523181 0.031 Uiso 1 1 calc R U . . .
H27B H 0.081463 0.580500 0.590664 0.031 Uiso 1 1 calc R U . . .
C28 C -0.1072(3) 0.51324(17) 0.3827(3) 0.0293(7) Uani 1 1 d . . . . .
H28A H -0.125481 0.552738 0.335583 0.044 Uiso 1 1 calc R U . . .
H28B H -0.160471 0.510390 0.426515 0.044 Uiso 1 1 calc R U . . .
H28C H -0.112816 0.472195 0.339330 0.044 Uiso 1 1 calc R U . . .
C29 C 0.4052(2) 0.48094(13) 0.4796(2) 0.0154(5) Uani 1 1 d . . . . .
H29 H 0.393293 0.525217 0.441035 0.019 Uiso 1 1 calc R U . . .
C30 C 0.4874(2) 0.43714(16) 0.4407(2) 0.0211(5) Uani 1 1 d . . . . .
H30A H 0.496678 0.393606 0.478076 0.032 Uiso 1 1 calc R U . . .
H30B H 0.560750 0.459992 0.455287 0.032 Uiso 1 1 calc R U . . .
H30C H 0.457779 0.429563 0.363473 0.032 Uiso 1 1 calc R U . . .
C31 C 0.4427(2) 0.49202(14) 0.6006(2) 0.0184(5) Uani 1 1 d . . . . .
H31A H 0.525468 0.486104 0.629302 0.022 Uiso 1 1 calc R U . . .
H31B H 0.421699 0.537755 0.619469 0.022 Uiso 1 1 calc R U . . .
C32 C 0.2949(2) 0.42148(13) 0.5579(2) 0.0148(5) Uani 1 1 d . . . . .
C33 C 0.2125(2) 0.37603(13) 0.5812(2) 0.0156(5) Uani 1 1 d . . . . .
C34 C 0.1167(2) 0.35641(13) 0.4998(2) 0.0138(5) Uani 1 1 d . . . . .
C35 C -0.0170(2) 0.34572(13) 0.3495(2) 0.0145(5) Uani 1 1 d . . . . .
C36 C -0.0484(2) 0.30189(13) 0.4231(2) 0.0144(5) Uani 1 1 d . . . . .
C37 C -0.1499(2) 0.26651(13) 0.3923(2) 0.0159(5) Uani 1 1 d . . . . .
H37 H -0.170686 0.237696 0.442244 0.019 Uiso 1 1 calc R U . . .
C38 C -0.2219(2) 0.27277(13) 0.2886(2) 0.0153(5) Uani 1 1 d . . . . .
C39 C -0.3384(2) 0.23853(15) 0.2595(2) 0.0192(5) Uani 1 1 d . . . . .
C40 C -0.4149(3) 0.2805(2) 0.3102(3) 0.0432(9) Uani 1 1 d . . . . .
H40A H -0.421796 0.326471 0.280886 0.065 Uiso 1 1 calc R U . . .
H40B H -0.381908 0.282384 0.387925 0.065 Uiso 1 1 calc R U . . .
H40C H -0.489887 0.259608 0.294290 0.065 Uiso 1 1 calc R U . . .
C41 C -0.3922(3) 0.23525(17) 0.1383(2) 0.0265(6) Uani 1 1 d . . . . .
H41A H -0.465815 0.212717 0.123702 0.040 Uiso 1 1 calc R U . . .
H41B H -0.342747 0.209746 0.104651 0.040 Uiso 1 1 calc R U . . .
H41C H -0.402425 0.281182 0.108920 0.040 Uiso 1 1 calc R U . . .
C42 C -0.3309(3) 0.16609(17) 0.3026(3) 0.0344(8) Uani 1 1 d . . . . .
H42A H -0.299785 0.166705 0.380561 0.052 Uiso 1 1 calc R U . . .
H42B H -0.281502 0.139293 0.270605 0.052 Uiso 1 1 calc R U . . .
H42C H -0.406541 0.145921 0.284125 0.052 Uiso 1 1 calc R U . . .
C43 C -0.1880(2) 0.31493(13) 0.2163(2) 0.0159(5) Uani 1 1 d . . . . .
H43 H -0.235182 0.318513 0.145094 0.019 Uiso 1 1 calc R U . . .
C44 C -0.0874(2) 0.35182(13) 0.2450(2) 0.0144(5) Uani 1 1 d . . . . .
C45 C -0.0573(2) 0.39796(13) 0.1699(2) 0.0143(5) Uani 1 1 d . . . . .
C46 C 0.0156(2) 0.48135(13) 0.0921(2) 0.0163(5) Uani 1 1 d . . . . .
H46 H 0.089481 0.484216 0.074108 0.020 Uiso 1 1 calc R U . . .
C47 C -0.0697(2) 0.44024(15) 0.00742(19) 0.0176(5) Uani 1 1 d . . . . .
H47A H -0.124373 0.470230 -0.042059 0.021 Uiso 1 1 calc R U . . .
H47B H -0.031022 0.411885 -0.034510 0.021 Uiso 1 1 calc R U . . .
C48 C -0.0277(2) 0.55154(14) 0.1067(2) 0.0210(5) Uani 1 1 d . . . . .
H48A H -0.100894 0.547902 0.122610 0.031 Uiso 1 1 calc R U . . .
H48B H -0.036578 0.577703 0.040873 0.031 Uiso 1 1 calc R U . . .
H48C H 0.026461 0.574334 0.166105 0.031 Uiso 1 1 calc R U . . .
C49 C 0.0400(2) 0.30904(13) 0.5219(2) 0.0149(5) Uani 1 1 d . . . . .
C50 C 0.0601(2) 0.28134(14) 0.6242(2) 0.0176(5) Uani 1 1 d . . . . .
H50 H 0.009709 0.248272 0.637844 0.021 Uiso 1 1 calc R U . . .
C51 C 0.1533(2) 0.30162(14) 0.7070(2) 0.0190(5) Uani 1 1 d . . . . .
C52 C 0.1710(2) 0.27799(16) 0.8228(2) 0.0227(6) Uani 1 1 d . . . . .
C53 C 0.1333(3) 0.3358(2) 0.8842(3) 0.0358(8) Uani 1 1 d . . . . .
H53A H 0.053791 0.346601 0.850009 0.054 Uiso 1 1 calc R U . . .
H53B H 0.179969 0.375794 0.883260 0.054 Uiso 1 1 calc R U . . .
H53C H 0.141946 0.321810 0.958363 0.054 Uiso 1 1 calc R U . . .
C54 C 0.1012(3) 0.2156(2) 0.8291(3) 0.0429(10) Uani 1 1 d . . . . .
H54A H 0.118698 0.200013 0.903408 0.064 Uiso 1 1 calc R U . . .
H54B H 0.119109 0.179769 0.784246 0.064 Uiso 1 1 calc R U . . .
H54C H 0.020598 0.226755 0.803535 0.064 Uiso 1 1 calc R U . . .
C55 C 0.2956(3) 0.26104(18) 0.8764(2) 0.0290(7) Uani 1 1 d . . . . .
H55A H 0.342203 0.301137 0.875891 0.043 Uiso 1 1 calc R U . . .
H55B H 0.319793 0.224363 0.837031 0.043 Uiso 1 1 calc R U . . .
H55C H 0.304134 0.246810 0.950458 0.043 Uiso 1 1 calc R U . . .
C56 C 0.2276(2) 0.34894(14) 0.6835(2) 0.0186(5) Uani 1 1 d . . . . .
H56 H 0.290915 0.363217 0.739387 0.022 Uiso 1 1 calc R U . . .
Cl1 Cl -0.07043(12) 0.21104(7) 0.04462(9) 0.0624(3) Uani 1 1 d . . . . .
Cl2 Cl -0.17023(11) 0.08695(8) 0.09913(13) 0.0744(4) Uani 1 1 d . . . . .
C57 C -0.0743(3) 0.1531(2) 0.1472(3) 0.0416(9) Uani 1 1 d . . . . .
H57A H 0.002179 0.134069 0.177754 0.050 Uiso 1 1 calc R U . . .
H57B H -0.096516 0.177232 0.205059 0.050 Uiso 1 1 calc R U . . .
P1 P 0.22162(7) 0.05494(4) 0.27372(6) 0.02381(16) Uani 1 1 d . . . . .
F1 F 0.33590(17) 0.09790(10) 0.29996(18) 0.0371(5) Uani 1 1 d . . . . .
F2 F 0.16384(19) 0.11305(12) 0.32739(18) 0.0438(5) Uani 1 1 d . . . . .
F3 F 0.28013(16) -0.00261(10) 0.22074(16) 0.0325(4) Uani 1 1 d . . . . .
F4 F 0.2646(2) 0.01760(12) 0.38698(16) 0.0443(5) Uani 1 1 d . . . . .
F5 F 0.17903(19) 0.09218(11) 0.16050(16) 0.0414(5) Uani 1 1 d . . . . .
F6 F 0.10766(18) 0.01256(13) 0.2465(2) 0.0477(6) Uani 1 1 d . . . . .
Cl3 Cl 0.67569(14) 0.67619(7) 0.36793(11) 0.0577(4) Uani 0.852(2) 1 d D . P A 1
Cl4 Cl 0.49924(14) 0.65396(9) 0.47759(14) 0.0321(3) Uani 0.852(2) 1 d D . P A 1
C58 C 0.5990(4) 0.6159(2) 0.4190(4) 0.0385(10) Uani 0.852(2) 1 d D . P A 1
H58A H 0.652287 0.588098 0.473514 0.046 Uiso 0.852(2) 1 calc R U P A 1
H58B H 0.558712 0.585541 0.360328 0.046 Uiso 0.852(2) 1 calc R U P A 1
Cl3A Cl 0.6193(8) 0.5974(4) 0.3106(6) 0.0577(4) Uani 0.148(2) 1 d D . P A 2
Cl4A Cl 0.5203(10) 0.6494(7) 0.4609(10) 0.0321(3) Uani 0.148(2) 1 d D . P A 2
C58A C 0.6442(19) 0.6489(13) 0.4238(17) 0.0385(10) Uani 0.148(2) 1 d D . P A 2
H58C H 0.706801 0.630571 0.482199 0.046 Uiso 0.148(2) 1 calc R U P A 2
H58D H 0.664224 0.695314 0.406985 0.046 Uiso 0.148(2) 1 calc R U P A 2

loop_
_atom_site_aniso_label
_atom_site_aniso_U_11
_atom_site_aniso_U_22
_atom_site_aniso_U_33
_atom_site_aniso_U_23
_atom_site_aniso_U_13
_atom_site_aniso_U_12
Cr1 0.01224(17) 0.01133(17) 0.01172(16) 0.00049(15) 0.00318(13) -0.00041(15)
O1 0.0178(9) 0.0193(9) 0.0125(9) 0.0021(7) 0.0001(7) -0.0045(7)
O2 0.0234(10) 0.0121(8) 0.0193(9) -0.0016(7) 0.0097(8) 0.0005(7)
O3 0.0241(10) 0.0161(9) 0.0237(10) -0.0039(7) 0.0145(8) -0.0018(8)
O4 0.0152(8) 0.0202(9) 0.0139(8) 0.0011(8) 0.0008(6) -0.0048(8)
N1 0.0127(10) 0.0116(10) 0.0157(10) 0.0016(8) 0.0037(8) 0.0001(8)
N2 0.0146(10) 0.0162(11) 0.0136(10) -0.0001(8) 0.0052(8) -0.0010(8)
N3 0.0127(9) 0.0129(9) 0.0146(9) -0.0006(9) 0.0027(7) -0.0018(9)
N4 0.0124(10) 0.0140(10) 0.0122(10) -0.0007(8) 0.0017(8) -0.0022(8)
N5 0.0144(9) 0.0125(9) 0.0123(8) 0.0030(8) 0.0033(7) 0.0010(8)
N6 0.0131(10) 0.0126(10) 0.0132(10) -0.0006(8) 0.0031(8) -0.0002(8)
C1 0.0138(11) 0.0144(11) 0.0128(11) 0.0003(9) 0.0031(9) -0.0006(9)
C2 0.0164(11) 0.0133(11) 0.0153(11) 0.0015(9) 0.0049(9) -0.0006(9)
C3 0.0169(11) 0.0133(11) 0.0174(12) 0.0009(10) 0.0066(9) -0.0003(10)
C4 0.0131(11) 0.0166(12) 0.0133(11) 0.0014(9) 0.0039(9) -0.0005(9)
C5 0.0155(11) 0.0129(12) 0.0146(11) -0.0006(9) 0.0039(9) 0.0008(9)
C6 0.0147(12) 0.0145(11) 0.0129(11) -0.0002(9) 0.0003(9) 0.0019(9)
C7 0.0191(12) 0.0118(11) 0.0205(12) -0.0004(9) 0.0074(10) -0.0004(9)
C8 0.0279(14) 0.0133(12) 0.0192(13) -0.0001(10) 0.0075(11) -0.0024(10)
C9 0.0304(15) 0.0168(13) 0.0215(13) 0.0043(10) 0.0102(12) 0.0071(11)
C10 0.0179(11) 0.0169(13) 0.0176(11) -0.0005(9) 0.0065(9) 0.0016(9)
C11 0.0171(12) 0.0174(12) 0.0167(12) 0.0008(10) 0.0074(10) 0.0023(10)
C12 0.0185(12) 0.0168(12) 0.0201(12) 0.0019(10) 0.0090(10) 0.0004(10)
C13 0.0221(13) 0.0199(13) 0.0211(13) -0.0005(10) 0.0126(11) 0.0004(11)
C14 0.0338(17) 0.0336(17) 0.0240(14) 0.0055(12) 0.0159(13) 0.0070(13)
C15 0.0419(19) 0.0216(14) 0.0432(19) -0.0010(13) 0.0311(16) 0.0038(13)
C16 0.0237(15) 0.048(2) 0.0348(18) -0.0053(15) 0.0148(14) -0.0037(14)
C17 0.0157(12) 0.0168(12) 0.0162(12) 0.0018(9) 0.0036(9) -0.0017(9)
C18 0.0162(12) 0.0139(11) 0.0142(11) 0.0001(9) 0.0019(9) -0.0015(9)
C19 0.0206(12) 0.0133(12) 0.0202(13) -0.0007(9) 0.0051(10) -0.0016(10)
C20 0.0254(14) 0.0165(13) 0.0305(15) -0.0022(11) 0.0039(12) -0.0045(11)
C21 0.0411(18) 0.0141(13) 0.0336(16) -0.0024(11) 0.0179(14) -0.0007(12)
C22 0.0291(15) 0.0149(12) 0.0240(14) 0.0039(10) 0.0025(12) -0.0008(11)
C23 0.0166(12) 0.0149(12) 0.0149(12) -0.0013(9) 0.0034(9) 0.0008(9)
C24 0.0141(11) 0.0131(11) 0.0144(11) -0.0001(9) 0.0028(9) 0.0004(9)
C25 0.0152(11) 0.0158(12) 0.0127(11) -0.0003(9) 0.0043(9) 0.0017(9)
C26 0.0223(13) 0.0177(12) 0.0247(14) -0.0010(10) 0.0164(11) -0.0002(10)
C27 0.0340(16) 0.0221(14) 0.0282(16) -0.0055(12) 0.0210(13) -0.0074(13)
C28 0.0195(14) 0.0297(16) 0.0422(18) -0.0068(14) 0.0144(13) -0.0030(12)
C29 0.0135(11) 0.0159(12) 0.0160(11) 0.0020(9) 0.0025(9) -0.0034(9)
C30 0.0147(11) 0.0281(15) 0.0203(12) -0.0005(12) 0.0046(9) -0.0001(11)
C31 0.0180(12) 0.0178(12) 0.0189(12) 0.0000(10) 0.0043(10) -0.0053(10)
C32 0.0133(11) 0.0145(11) 0.0152(11) -0.0011(9) 0.0019(9) -0.0006(9)
C33 0.0141(11) 0.0162(11) 0.0162(12) 0.0012(9) 0.0037(9) -0.0010(9)
C34 0.0145(11) 0.0142(11) 0.0122(11) 0.0005(9) 0.0028(9) -0.0003(9)
C35 0.0129(11) 0.0141(11) 0.0164(11) -0.0004(9) 0.0040(9) -0.0002(9)
C36 0.0148(11) 0.0151(11) 0.0131(11) 0.0000(9) 0.0034(9) -0.0005(9)
C37 0.0157(11) 0.0155(12) 0.0175(12) 0.0006(9) 0.0062(10) -0.0023(9)
C38 0.0140(11) 0.0150(12) 0.0165(11) -0.0004(9) 0.0036(9) -0.0016(9)
C39 0.0148(12) 0.0228(13) 0.0191(13) 0.0000(10) 0.0030(10) -0.0050(10)
C40 0.0175(14) 0.065(3) 0.049(2) -0.019(2) 0.0122(15) -0.0067(16)
C41 0.0222(14) 0.0303(16) 0.0223(14) 0.0032(12) -0.0015(11) -0.0094(12)
C42 0.0328(17) 0.0313(17) 0.0312(16) 0.0111(13) -0.0047(13) -0.0170(14)
C43 0.0152(12) 0.0156(12) 0.0157(11) -0.0004(9) 0.0020(9) -0.0002(9)
C44 0.0149(11) 0.0144(11) 0.0136(11) 0.0009(9) 0.0031(9) -0.0008(9)
C45 0.0152(12) 0.0147(11) 0.0121(11) 0.0005(9) 0.0023(9) 0.0026(9)
C46 0.0177(12) 0.0185(12) 0.0118(11) 0.0030(9) 0.0024(9) -0.0012(10)
C47 0.0203(11) 0.0194(12) 0.0132(10) 0.0021(10) 0.0046(9) -0.0019(11)
C48 0.0230(13) 0.0143(12) 0.0216(13) 0.0035(10) -0.0007(11) 0.0005(11)
C49 0.0162(11) 0.0147(12) 0.0140(12) -0.0002(9) 0.0043(9) -0.0029(9)
C50 0.0179(12) 0.0188(12) 0.0157(11) 0.0019(10) 0.0042(9) -0.0026(10)
C51 0.0199(12) 0.0208(13) 0.0157(12) 0.0025(10) 0.0040(10) -0.0005(10)
C52 0.0249(13) 0.0263(14) 0.0149(12) 0.0032(11) 0.0020(10) -0.0057(12)
C53 0.0408(19) 0.049(2) 0.0177(14) 0.0029(14) 0.0079(13) 0.0072(16)
C54 0.047(2) 0.054(2) 0.0212(16) 0.0143(15) -0.0008(15) -0.0237(19)
C55 0.0304(16) 0.0349(17) 0.0194(14) 0.0083(12) 0.0031(12) 0.0032(13)
C56 0.0180(12) 0.0218(13) 0.0148(12) 0.0011(10) 0.0026(10) -0.0038(10)
Cl1 0.0814(8) 0.0688(8) 0.0404(5) 0.0090(5) 0.0224(5) 0.0318(7)
Cl2 0.0443(6) 0.0830(9) 0.0968(10) -0.0373(8) 0.0208(6) -0.0097(6)
C57 0.0321(18) 0.055(2) 0.0339(18) 0.0010(17) 0.0031(14) 0.0130(17)
P1 0.0221(4) 0.0231(4) 0.0227(4) -0.0040(3) 0.0002(3) 0.0042(3)
F1 0.0306(10) 0.0267(10) 0.0486(12) -0.0089(9) 0.0017(9) -0.0041(8)
F2 0.0435(12) 0.0444(13) 0.0414(12) -0.0146(10) 0.0082(10) 0.0152(10)
F3 0.0315(10) 0.0260(10) 0.0385(11) -0.0108(8) 0.0069(8) 0.0032(8)
F4 0.0590(15) 0.0420(12) 0.0278(10) 0.0055(9) 0.0048(10) 0.0069(11)
F5 0.0468(12) 0.0450(12) 0.0260(10) 0.0045(9) -0.0008(9) 0.0121(10)
F6 0.0288(11) 0.0546(14) 0.0593(14) -0.0118(11) 0.0113(10) -0.0125(10)
Cl3 0.0909(10) 0.0433(6) 0.0503(7) 0.0030(5) 0.0387(7) -0.0101(6)
Cl4 0.0286(8) 0.0305(5) 0.0319(8) 0.0027(5) -0.0004(4) -0.0050(5)
C58 0.048(3) 0.030(2) 0.034(2) 0.0052(17) 0.0062(19) -0.0017(18)
Cl3A 0.0909(10) 0.0433(6) 0.0503(7) 0.0030(5) 0.0387(7) -0.0101(6)
Cl4A 0.0286(8) 0.0305(5) 0.0319(8) 0.0027(5) -0.0004(4) -0.0050(5)
C58A 0.048(3) 0.030(2) 0.034(2) 0.0052(17) 0.0062(19) -0.0017(18)

loop_
_atom_type_symbol
_atom_type_description
_atom_type_scat_dispersion_real
_atom_type_scat_dispersion_imag
_atom_type_scat_source
C C 0.0033 0.0016 'International Tables Vol C Tables 4.2.6.8 and 6.1.1.4'
H H 0.0000 0.0000 'International Tables Vol C Tables 4.2.6.8 and 6.1.1.4'
Cl Cl 0.1484 0.1585 'International Tables Vol C Tables 4.2.6.8 and 6.1.1.4'
Cr Cr 0.3209 0.6236 'International Tables Vol C Tables 4.2.6.8 and 6.1.1.4'
F F 0.0171 0.0103 'International Tables Vol C Tables 4.2.6.8 and 6.1.1.4'
N N 0.0061 0.0033 'International Tables Vol C Tables 4.2.6.8 and 6.1.1.4'
O O 0.0106 0.0060 'International Tables Vol C Tables 4.2.6.8 and 6.1.1.4'
P P 0.1023 0.0942 'International Tables Vol C Tables 4.2.6.8 and 6.1.1.4'

loop_
_geom_angle_atom_site_label_1
_geom_angle_atom_site_label_2
_geom_angle_atom_site_label_3
_geom_angle
_geom_angle_site_symmetry_1
_geom_angle_site_symmetry_3
_geom_angle_publ_flag
N1 Cr1 N2 176.34(9) . . ?
N3 Cr1 N1 93.89(9) . . ?
N3 Cr1 N2 86.64(9) . . ?
N4 Cr1 N1 92.37(9) . . ?
N4 Cr1 N2 91.27(9) . . ?
N4 Cr1 N3 88.26(8) . . ?
N4 Cr1 N5 88.34(8) . . ?
N4 Cr1 N6 179.27(10) . . ?
N5 Cr1 N1 86.00(9) . . ?
N5 Cr1 N2 93.68(9) . . ?
N5 Cr1 N3 176.59(9) . . ?
N6 Cr1 N1 87.97(8) . . ?
N6 Cr1 N2 88.40(9) . . ?
N6 Cr1 N3 91.08(9) . . ?
N6 Cr1 N5 92.32(9) . . ?
C45 O1 C47 105.95(19) . . ?
C6 O2 C8 106.4(2) . . ?
C25 O3 C27 106.3(2) . . ?
C32 O4 C31 105.79(19) . . ?
C6 N1 Cr1 128.86(18) . . ?
C6 N1 C7 107.2(2) . . ?
C7 N1 Cr1 123.82(17) . . ?
C25 N2 Cr1 127.89(18) . . ?
C25 N2 C26 106.5(2) . . ?
C26 N2 Cr1 125.40(17) . . ?
C29 N3 Cr1 125.07(16) . . ?
C32 N3 Cr1 128.00(17) . . ?
C32 N3 C29 106.5(2) . . ?
C34 N4 Cr1 127.28(17) . . ?
C35 N4 Cr1 127.52(17) . . ?
C35 N4 C34 105.2(2) . . ?
C45 N5 Cr1 128.36(17) . . ?
C45 N5 C46 107.0(2) . . ?
C46 N5 Cr1 124.44(16) . . ?
C1 N6 Cr1 127.10(18) . . ?
C4 N6 Cr1 127.69(18) . . ?
C4 N6 C1 105.2(2) . . ?
N6 C1 C2 112.2(2) . . ?
N6 C1 C24 128.7(2) . . ?
C24 C1 C2 119.1(2) . . ?
C1 C2 C3 104.9(2) . . ?
C17 C2 C1 121.2(2) . . ?
C17 C2 C3 133.9(2) . . ?
C4 C3 C2 105.5(2) . . ?
C12 C3 C2 133.7(3) . . ?
C12 C3 C4 120.8(2) . . ?
N6 C4 C3 112.2(2) . . ?
N6 C4 C5 128.3(2) . . ?
C5 C4 C3 119.4(2) . . ?
C4 C5 C6 120.1(2) . . ?
C4 C5 C10 118.6(2) . . ?
C10 C5 C6 121.3(2) . . ?
O2 C6 C5 116.8(2) . . ?
N1 C6 O2 116.6(2) . . ?
N1 C6 C5 126.6(2) . . ?
N1 C7 H7 110.2 . . ?
N1 C7 C8 102.4(2) . . ?
N1 C7 C9 111.4(2) . . ?
C8 C7 H7 110.2 . . ?
C9 C7 H7 110.2 . . ?
C9 C7 C8 112.2(2) . . ?
O2 C8 C7 103.9(2) . . ?
O2 C8 H8A 111.0 . . ?
O2 C8 H8B 111.0 . . ?
C7 C8 H8A 111.0 . . ?
C7 C8 H8B 111.0 . . ?
H8A C8 H8B 109.0 . . ?
C7 C9 H9A 109.5 . . ?
C7 C9 H9B 109.5 . . ?
C7 C9 H9C 109.5 . . ?
H9A C9 H9B 109.5 . . ?
H9A C9 H9C 109.5 . . ?
H9B C9 H9C 109.5 . . ?
C5 C10 H10 118.9 . . ?
C11 C10 C5 122.1(2) . . ?
C11 C10 H10 118.9 . . ?
C10 C11 C12 118.5(2) . . ?
C10 C11 C13 123.0(2) . . ?
C12 C11 C13 118.5(2) . . ?
C3 C12 C11 120.6(3) . . ?
C3 C12 H12 119.7 . . ?
C11 C12 H12 119.7 . . ?
C14 C13 C11 109.1(2) . . ?
C15 C13 C11 112.3(2) . . ?
C15 C13 C14 107.9(3) . . ?
C15 C13 C16 108.4(3) . . ?
C16 C13 C11 109.3(2) . . ?
C16 C13 C14 109.8(3) . . ?
C13 C14 H14A 109.5 . . ?
C13 C14 H14B 109.5 . . ?
C13 C14 H14C 109.5 . . ?
H14A C14 H14B 109.5 . . ?
H14A C14 H14C 109.5 . . ?
H14B C14 H14C 109.5 . . ?
C13 C15 H15A 109.5 . . ?
C13 C15 H15B 109.5 . . ?
C13 C15 H15C 109.5 . . ?
H15A C15 H15B 109.5 . . ?
H15A C15 H15C 109.5 . . ?
H15B C15 H15C 109.5 . . ?
C13 C16 H16A 109.5 . . ?
C13 C16 H16B 109.5 . . ?
C13 C16 H16C 109.5 . . ?
H16A C16 H16B 109.5 . . ?
H16A C16 H16C 109.5 . . ?
H16B C16 H16C 109.5 . . ?
C2 C17 H17 119.9 . . ?
C2 C17 C18 120.1(2) . . ?
C18 C17 H17 119.9 . . ?
C17 C18 C19 119.3(2) . . ?
C23 C18 C17 118.4(2) . . ?
C23 C18 C19 122.3(2) . . ?
C18 C19 C20 110.1(2) . . ?
C18 C19 C22 108.1(2) . . ?
C20 C19 C22 109.0(2) . . ?
C21 C19 C18 112.4(2) . . ?
C21 C19 C20 108.5(2) . . ?
C21 C19 C22 108.7(2) . . ?
C19 C20 H20A 109.5 . . ?
C19 C20 H20B 109.5 . . ?
C19 C20 H20C 109.5 . . ?
H20A C20 H20B 109.5 . . ?
H20A C20 H20C 109.5 . . ?
H20B C20 H20C 109.5 . . ?
C19 C21 H21A 109.5 . . ?
C19 C21 H21B 109.5 . . ?
C19 C21 H21C 109.5 . . ?
H21A C21 H21B 109.5 . . ?
H21A C21 H21C 109.5 . . ?
H21B C21 H21C 109.5 . . ?
C19 C22 H22A 109.5 . . ?
C19 C22 H22B 109.5 . . ?
C19 C22 H22C 109.5 . . ?
H22A C22 H22B 109.5 . . ?
H22A C22 H22C 109.5 . . ?
H22B C22 H22C 109.5 . . ?
C18 C23 H23 118.5 . . ?
C18 C23 C24 122.9(2) . . ?
C24 C23 H23 118.5 . . ?
C1 C24 C23 118.2(2) . . ?
C1 C24 C25 120.4(2) . . ?
C23 C24 C25 121.3(2) . . ?
O3 C25 C24 116.5(2) . . ?
N2 C25 O3 116.8(2) . . ?
N2 C25 C24 126.7(2) . . ?
N2 C26 H26 110.3 . . ?
N2 C26 C27 102.0(2) . . ?
N2 C26 C28 111.2(2) . . ?
C27 C26 H26 110.3 . . ?
C28 C26 H26 110.3 . . ?
C28 C26 C27 112.5(3) . . ?
O3 C27 C26 103.2(2) . . ?
O3 C27 H27A 111.1 . . ?
O3 C27 H27B 111.1 . . ?
C26 C27 H27A 111.1 . . ?
C26 C27 H27B 111.1 . . ?
H27A C27 H27B 109.1 . . ?
C26 C28 H28A 109.5 . . ?
C26 C28 H28B 109.5 . . ?
C26 C28 H28C 109.5 . . ?
H28A C28 H28B 109.5 . . ?
H28A C28 H28C 109.5 . . ?
H28B C28 H28C 109.5 . . ?
N3 C29 H29 110.6 . . ?
N3 C29 C30 110.3(2) . . ?
N3 C29 C31 101.9(2) . . ?
C30 C29 H29 110.6 . . ?
C30 C29 C31 112.6(2) . . ?
C31 C29 H29 110.6 . . ?
C29 C30 H30A 109.5 . . ?
C29 C30 H30B 109.5 . . ?
C29 C30 H30C 109.5 . . ?
H30A C30 H30B 109.5 . . ?
H30A C30 H30C 109.5 . . ?
H30B C30 H30C 109.5 . . ?
O4 C31 C29 103.4(2) . . ?
O4 C31 H31A 111.1 . . ?
O4 C31 H31B 111.1 . . ?
C29 C31 H31A 111.1 . . ?
C29 C31 H31B 111.1 . . ?
H31A C31 H31B 109.0 . . ?
O4 C32 C33 116.4(2) . . ?
N3 C32 O4 117.0(2) . . ?
N3 C32 C33 126.6(2) . . ?
C34 C33 C32 120.3(2) . . ?
C56 C33 C32 121.3(2) . . ?
C56 C33 C34 118.4(2) . . ?
N4 C34 C33 127.9(2) . . ?
N4 C34 C49 112.1(2) . . ?
C33 C34 C49 120.0(2) . . ?
N4 C35 C36 112.1(2) . . ?
N4 C35 C44 128.3(2) . . ?
C44 C35 C36 119.6(2) . . ?
C35 C36 C49 105.1(2) . . ?
C37 C36 C35 120.1(2) . . ?
C37 C36 C49 134.7(2) . . ?
C36 C37 H37 119.5 . . ?
C36 C37 C38 120.9(2) . . ?
C38 C37 H37 119.5 . . ?
C37 C38 C39 119.9(2) . . ?
C37 C38 C43 118.1(2) . . ?
C43 C38 C39 121.8(2) . . ?
C40 C39 C38 107.2(2) . . ?
C40 C39 C41 108.7(3) . . ?
C41 C39 C38 112.5(2) . . ?
C42 C39 C38 111.4(2) . . ?
C42 C39 C40 109.4(3) . . ?
C42 C39 C41 107.5(2) . . ?
C39 C40 H40A 109.5 . . ?
C39 C40 H40B 109.5 . . ?
C39 C40 H40C 109.5 . . ?
H40A C40 H40B 109.5 . . ?
H40A C40 H40C 109.5 . . ?
H40B C40 H40C 109.5 . . ?
C39 C41 H41A 109.5 . . ?
C39 C41 H41B 109.5 . . ?
C39 C41 H41C 109.5 . . ?
H41A C41 H41B 109.5 . . ?
H41A C41 H41C 109.5 . . ?
H41B C41 H41C 109.5 . . ?
C39 C42 H42A 109.5 . . ?
C39 C42 H42B 109.5 . . ?
C39 C42 H42C 109.5 . . ?
H42A C42 H42B 109.5 . . ?
H42A C42 H42C 109.5 . . ?
H42B C42 H42C 109.5 . . ?
C38 C43 H43 118.8 . . ?
C44 C43 C38 122.4(2) . . ?
C44 C43 H43 118.8 . . ?
C35 C44 C45 120.0(2) . . ?
C43 C44 C35 118.8(2) . . ?
C43 C44 C45 121.2(2) . . ?
O1 C45 C44 116.5(2) . . ?
N5 C45 O1 116.7(2) . . ?
N5 C45 C44 126.7(2) . . ?
N5 C46 H46 110.5 . . ?
N5 C46 C47 101.9(2) . . ?
N5 C46 C48 110.8(2) . . ?
C47 C46 H46 110.5 . . ?
C48 C46 H46 110.5 . . ?
C48 C46 C47 112.4(2) . . ?
O1 C47 C46 103.78(19) . . ?
O1 C47 H47A 111.0 . . ?
O1 C47 H47B 111.0 . . ?
C46 C47 H47A 111.0 . . ?
C46 C47 H47B 111.0 . . ?
H47A C47 H47B 109.0 . . ?
C46 C48 H48A 109.5 . . ?
C46 C48 H48B 109.5 . . ?
C46 C48 H48C 109.5 . . ?
H48A C48 H48B 109.5 . . ?
H48A C48 H48C 109.5 . . ?
H48B C48 H48C 109.5 . . ?
C34 C49 C36 105.5(2) . . ?
C50 C49 C34 120.0(2) . . ?
C50 C49 C36 134.5(2) . . ?
C49 C50 H50 119.6 . . ?
C49 C50 C51 120.9(2) . . ?
C51 C50 H50 119.6 . . ?
C50 C51 C52 122.2(2) . . ?
C50 C51 C56 118.1(2) . . ?
C56 C51 C52 119.5(2) . . ?
C51 C52 C53 107.5(2) . . ?
C51 C52 C55 111.5(2) . . ?
C54 C52 C51 111.7(2) . . ?
C54 C52 C53 108.7(3) . . ?
C54 C52 C55 107.9(3) . . ?
C55 C52 C53 109.4(3) . . ?
C52 C53 H53A 109.5 . . ?
C52 C53 H53B 109.5 . . ?
C52 C53 H53C 109.5 . . ?
H53A C53 H53B 109.5 . . ?
H53A C53 H53C 109.5 . . ?
H53B C53 H53C 109.5 . . ?
C52 C54 H54A 109.5 . . ?
C52 C54 H54B 109.5 . . ?
C52 C54 H54C 109.5 . . ?
H54A C54 H54B 109.5 . . ?
H54A C54 H54C 109.5 . . ?
H54B C54 H54C 109.5 . . ?
C52 C55 H55A 109.5 . . ?
C52 C55 H55B 109.5 . . ?
C52 C55 H55C 109.5 . . ?
H55A C55 H55B 109.5 . . ?
H55A C55 H55C 109.5 . . ?
H55B C55 H55C 109.5 . . ?
C33 C56 C51 122.6(2) . . ?
C33 C56 H56 118.7 . . ?
C51 C56 H56 118.7 . . ?
Cl1 C57 H57A 109.3 . . ?
Cl1 C57 H57B 109.3 . . ?
Cl2 C57 Cl1 111.7(2) . . ?
Cl2 C57 H57A 109.3 . . ?
Cl2 C57 H57B 109.3 . . ?
H57A C57 H57B 107.9 . . ?
F1 P1 F2 89.70(12) . . ?
F1 P1 F3 89.84(11) . . ?
F1 P1 F4 89.99(13) . . ?
F1 P1 F5 89.91(13) . . ?
F3 P1 F2 179.52(13) . . ?
F3 P1 F4 89.60(12) . . ?
F4 P1 F2 90.29(12) . . ?
F5 P1 F2 89.84(12) . . ?
F5 P1 F3 90.27(12) . . ?
F5 P1 F4 179.84(15) . . ?
F6 P1 F1 179.44(15) . . ?
F6 P1 F2 90.34(13) . . ?
F6 P1 F3 90.12(12) . . ?
F6 P1 F4 90.56(14) . . ?
F6 P1 F5 89.53(13) . . ?
Cl3 C58 Cl4 112.3(3) . . ?
Cl3 C58 H58A 109.2 . . ?
Cl3 C58 H58B 109.2 . . ?
Cl4 C58 H58A 109.2 . . ?
Cl4 C58 H58B 109.2 . . ?
H58A C58 H58B 107.9 . . ?
Cl3A C58A H58C 110.5 . . ?
Cl3A C58A H58D 110.5 . . ?
Cl4A C58A Cl3A 105.9(13) . . ?
Cl4A C58A H58C 110.5 . . ?
Cl4A C58A H58D 110.5 . . ?
H58C C58A H58D 108.7 . . ?

loop_
_geom_bond_atom_site_label_1
_geom_bond_atom_site_label_2
_geom_bond_distance
_geom_bond_site_symmetry_2
_geom_bond_publ_flag
Cr1 N1 2.081(2) . ?
Cr1 N2 2.086(2) . ?
Cr1 N3 2.074(2) . ?
Cr1 N4 1.988(2) . ?
Cr1 N5 2.069(2) . ?
Cr1 N6 1.989(2) . ?
O1 C45 1.344(3) . ?
O1 C47 1.457(3) . ?
O2 C6 1.345(3) . ?
O2 C8 1.456(3) . ?
O3 C25 1.346(3) . ?
O3 C27 1.457(3) . ?
O4 C31 1.458(3) . ?
O4 C32 1.346(3) . ?
N1 C6 1.292(4) . ?
N1 C7 1.493(3) . ?
N2 C25 1.299(3) . ?
N2 C26 1.503(3) . ?
N3 C29 1.500(3) . ?
N3 C32 1.290(3) . ?
N4 C34 1.381(3) . ?
N4 C35 1.378(3) . ?
N5 C45 1.295(3) . ?
N5 C46 1.495(3) . ?
N6 C1 1.380(3) . ?
N6 C4 1.378(3) . ?
C1 C2 1.421(4) . ?
C1 C24 1.397(4) . ?
C2 C3 1.447(4) . ?
C2 C17 1.385(4) . ?
C3 C4 1.415(4) . ?
C3 C12 1.387(4) . ?
C4 C5 1.406(4) . ?
C5 C6 1.450(4) . ?
C5 C10 1.408(4) . ?
C7 H7 1.0000 . ?
C7 C8 1.528(4) . ?
C7 C9 1.521(4) . ?
C8 H8A 0.9900 . ?
C8 H8B 0.9900 . ?
C9 H9A 0.9800 . ?
C9 H9B 0.9800 . ?
C9 H9C 0.9800 . ?
C10 H10 0.9500 . ?
C10 C11 1.398(4) . ?
C11 C12 1.401(4) . ?
C11 C13 1.535(4) . ?
C12 H12 0.9500 . ?
C13 C14 1.532(4) . ?
C13 C15 1.526(4) . ?
C13 C16 1.530(4) . ?
C14 H14A 0.9800 . ?
C14 H14B 0.9800 . ?
C14 H14C 0.9800 . ?
C15 H15A 0.9800 . ?
C15 H15B 0.9800 . ?
C15 H15C 0.9800 . ?
C16 H16A 0.9800 . ?
C16 H16B 0.9800 . ?
C16 H16C 0.9800 . ?
C17 H17 0.9500 . ?
C17 C18 1.399(4) . ?
C18 C19 1.534(4) . ?
C18 C23 1.388(4) . ?
C19 C20 1.536(4) . ?
C19 C21 1.528(4) . ?
C19 C22 1.539(4) . ?
C20 H20A 0.9800 . ?
C20 H20B 0.9800 . ?
C20 H20C 0.9800 . ?
C21 H21A 0.9800 . ?
C21 H21B 0.9800 . ?
C21 H21C 0.9800 . ?
C22 H22A 0.9800 . ?
C22 H22B 0.9800 . ?
C22 H22C 0.9800 . ?
C23 H23 0.9500 . ?
C23 C24 1.406(4) . ?
C24 C25 1.448(4) . ?
C26 H26 1.0000 . ?
C26 C27 1.538(4) . ?
C26 C28 1.515(4) . ?
C27 H27A 0.9900 . ?
C27 H27B 0.9900 . ?
C28 H28A 0.9800 . ?
C28 H28B 0.9800 . ?
C28 H28C 0.9800 . ?
C29 H29 1.0000 . ?
C29 C30 1.520(4) . ?
C29 C31 1.528(4) . ?
C30 H30A 0.9800 . ?
C30 H30B 0.9800 . ?
C30 H30C 0.9800 . ?
C31 H31A 0.9900 . ?
C31 H31B 0.9900 . ?
C32 C33 1.447(4) . ?
C33 C34 1.405(3) . ?
C33 C56 1.397(4) . ?
C34 C49 1.414(4) . ?
C35 C36 1.421(4) . ?
C35 C44 1.401(3) . ?
C36 C37 1.391(3) . ?
C36 C49 1.444(4) . ?
C37 H37 0.9500 . ?
C37 C38 1.400(4) . ?
C38 C39 1.535(4) . ?
C38 C43 1.402(4) . ?
C39 C40 1.533(5) . ?
C39 C41 1.534(4) . ?
C39 C42 1.532(4) . ?
C40 H40A 0.9800 . ?
C40 H40B 0.9800 . ?
C40 H40C 0.9800 . ?
C41 H41A 0.9800 . ?
C41 H41B 0.9800 . ?
C41 H41C 0.9800 . ?
C42 H42A 0.9800 . ?
C42 H42B 0.9800 . ?
C42 H42C 0.9800 . ?
C43 H43 0.9500 . ?
C43 C44 1.396(4) . ?
C44 C45 1.455(4) . ?
C46 H46 1.0000 . ?
C46 C47 1.530(4) . ?
C46 C48 1.517(4) . ?
C47 H47A 0.9900 . ?
C47 H47B 0.9900 . ?
C48 H48A 0.9800 . ?
C48 H48B 0.9800 . ?
C48 H48C 0.9800 . ?
C49 C50 1.396(4) . ?
C50 H50 0.9500 . ?
C50 C51 1.399(4) . ?
C51 C52 1.533(4) . ?
C51 C56 1.399(4) . ?
C52 C53 1.536(5) . ?
C52 C54 1.518(4) . ?
C52 C55 1.536(4) . ?
C53 H53A 0.9800 . ?
C53 H53B 0.9800 . ?
C53 H53C 0.9800 . ?
C54 H54A 0.9800 . ?
C54 H54B 0.9800 . ?
C54 H54C 0.9800 . ?
C55 H55A 0.9800 . ?
C55 H55B 0.9800 . ?
C55 H55C 0.9800 . ?
C56 H56 0.9500 . ?
Cl1 C57 1.768(4) . ?
Cl2 C57 1.758(4) . ?
C57 H57A 0.9900 . ?
C57 H57B 0.9900 . ?
P1 F1 1.597(2) . ?
P1 F2 1.607(2) . ?
P1 F3 1.600(2) . ?
P1 F4 1.601(2) . ?
P1 F5 1.600(2) . ?
P1 F6 1.588(2) . ?
Cl3 C58 1.759(5) . ?
Cl4 C58 1.778(5) . ?
C58 H58A 0.9900 . ?
C58 H58B 0.9900 . ?
Cl3A C58A 1.75(2) . ?
Cl4A C58A 1.72(2) . ?
C58A H58C 0.9900 . ?
C58A H58D 0.9900 . ?

loop_
_geom_torsion_atom_site_label_1
_geom_torsion_atom_site_label_2
_geom_torsion_atom_site_label_3
_geom_torsion_atom_site_label_4
_geom_torsion
_geom_torsion_site_symmetry_1
_geom_torsion_site_symmetry_2
_geom_torsion_site_symmetry_3
_geom_torsion_site_symmetry_4
_geom_torsion_publ_flag
Cr1 N1 C6 O2 -171.79(17) . . . . ?
Cr1 N1 C6 C5 9.1(4) . . . . ?
Cr1 N1 C7 C8 162.40(17) . . . . ?
Cr1 N1 C7 C9 -77.5(3) . . . . ?
Cr1 N2 C25 O3 -169.85(17) . . . . ?
Cr1 N2 C25 C24 11.1(4) . . . . ?
Cr1 N2 C26 C27 157.97(19) . . . . ?
Cr1 N2 C26 C28 -81.9(3) . . . . ?
Cr1 N3 C29 C30 -85.3(2) . . . . ?
Cr1 N3 C29 C31 154.94(18) . . . . ?
Cr1 N3 C32 O4 -166.35(18) . . . . ?
Cr1 N3 C32 C33 15.3(4) . . . . ?
Cr1 N4 C34 C33 1.1(4) . . . . ?
Cr1 N4 C34 C49 -179.66(18) . . . . ?
Cr1 N4 C35 C36 179.79(17) . . . . ?
Cr1 N4 C35 C44 -1.2(4) . . . . ?
Cr1 N5 C45 O1 -170.28(17) . . . . ?
Cr1 N5 C45 C44 11.3(4) . . . . ?
Cr1 N5 C46 C47 159.18(17) . . . . ?
Cr1 N5 C46 C48 -81.0(2) . . . . ?
Cr1 N6 C1 C2 179.05(17) . . . . ?
Cr1 N6 C1 C24 -0.2(4) . . . . ?
Cr1 N6 C4 C3 -178.56(18) . . . . ?
Cr1 N6 C4 C5 1.6(4) . . . . ?
O4 C32 C33 C34 177.2(2) . . . . ?
O4 C32 C33 C56 -4.9(4) . . . . ?
N1 C7 C8 O2 18.0(3) . . . . ?
N2 C26 C27 O3 22.1(3) . . . . ?
N3 C29 C31 O4 22.7(2) . . . . ?
N3 C32 C33 C34 -4.4(4) . . . . ?
N3 C32 C33 C56 173.5(3) . . . . ?
N4 C34 C49 C36 -0.8(3) . . . . ?
N4 C34 C49 C50 -179.9(2) . . . . ?
N4 C35 C36 C37 177.6(2) . . . . ?
N4 C35 C36 C49 0.5(3) . . . . ?
N4 C35 C44 C43 -178.2(3) . . . . ?
N4 C35 C44 C45 -0.6(4) . . . . ?
N5 C46 C47 O1 20.9(3) . . . . ?
N6 C1 C2 C3 -1.1(3) . . . . ?
N6 C1 C2 C17 179.0(2) . . . . ?
N6 C1 C24 C23 179.5(2) . . . . ?
N6 C1 C24 C25 -2.7(4) . . . . ?
N6 C4 C5 C6 -2.2(4) . . . . ?
N6 C4 C5 C10 -179.6(2) . . . . ?
C1 N6 C4 C3 -0.6(3) . . . . ?
C1 N6 C4 C5 179.6(2) . . . . ?
C1 C2 C3 C4 0.7(3) . . . . ?
C1 C2 C3 C12 -178.3(3) . . . . ?
C1 C2 C17 C18 1.6(4) . . . . ?
C1 C24 C25 O3 177.8(2) . . . . ?
C1 C24 C25 N2 -3.2(4) . . . . ?
C2 C1 C24 C23 0.2(4) . . . . ?
C2 C1 C24 C25 178.1(2) . . . . ?
C2 C3 C4 N6 -0.1(3) . . . . ?
C2 C3 C4 C5 179.8(2) . . . . ?
C2 C3 C12 C11 179.8(3) . . . . ?
C2 C17 C18 C19 -179.5(2) . . . . ?
C2 C17 C18 C23 -0.3(4) . . . . ?
C3 C2 C17 C18 -178.2(3) . . . . ?
C3 C4 C5 C6 177.9(2) . . . . ?
C3 C4 C5 C10 0.5(4) . . . . ?
C4 N6 C1 C2 1.0(3) . . . . ?
C4 N6 C1 C24 -178.3(3) . . . . ?
C4 C3 C12 C11 0.9(4) . . . . ?
C4 C5 C6 O2 177.5(2) . . . . ?
C4 C5 C6 N1 -3.4(4) . . . . ?
C4 C5 C10 C11 0.1(4) . . . . ?
C5 C10 C11 C12 -0.2(4) . . . . ?
C5 C10 C11 C13 179.4(2) . . . . ?
C6 O2 C8 C7 -16.2(3) . . . . ?
C6 N1 C7 C8 -14.2(3) . . . . ?
C6 N1 C7 C9 105.9(3) . . . . ?
C6 C5 C10 C11 -177.2(2) . . . . ?
C7 N1 C6 O2 4.6(3) . . . . ?
C7 N1 C6 C5 -174.6(2) . . . . ?
C8 O2 C6 N1 7.9(3) . . . . ?
C8 O2 C6 C5 -172.9(2) . . . . ?
C9 C7 C8 O2 -101.5(3) . . . . ?
C10 C5 C6 O2 -5.2(3) . . . . ?
C10 C5 C6 N1 173.9(3) . . . . ?
C10 C11 C12 C3 -0.3(4) . . . . ?
C10 C11 C13 C14 120.8(3) . . . . ?
C10 C11 C13 C15 1.2(4) . . . . ?
C10 C11 C13 C16 -119.2(3) . . . . ?
C12 C3 C4 N6 179.1(2) . . . . ?
C12 C3 C4 C5 -1.1(4) . . . . ?
C12 C11 C13 C14 -59.6(3) . . . . ?
C12 C11 C13 C15 -179.2(3) . . . . ?
C12 C11 C13 C16 60.4(3) . . . . ?
C13 C11 C12 C3 -179.9(2) . . . . ?
C17 C2 C3 C4 -179.5(3) . . . . ?
C17 C2 C3 C12 1.5(5) . . . . ?
C17 C18 C19 C20 -53.3(3) . . . . ?
C17 C18 C19 C21 -174.4(3) . . . . ?
C17 C18 C19 C22 65.7(3) . . . . ?
C17 C18 C23 C24 -1.2(4) . . . . ?
C18 C23 C24 C1 1.2(4) . . . . ?
C18 C23 C24 C25 -176.7(2) . . . . ?
C19 C18 C23 C24 178.1(2) . . . . ?
C23 C18 C19 C20 127.4(3) . . . . ?
C23 C18 C19 C21 6.3(4) . . . . ?
C23 C18 C19 C22 -113.6(3) . . . . ?
C23 C24 C25 O3 -4.5(4) . . . . ?
C23 C24 C25 N2 174.6(3) . . . . ?
C24 C1 C2 C3 178.3(2) . . . . ?
C24 C1 C2 C17 -1.6(4) . . . . ?
C25 O3 C27 C26 -20.2(3) . . . . ?
C25 N2 C26 C27 -16.9(3) . . . . ?
C25 N2 C26 C28 103.2(3) . . . . ?
C26 N2 C25 O3 4.9(3) . . . . ?
C26 N2 C25 C24 -174.2(2) . . . . ?
C27 O3 C25 N2 10.4(3) . . . . ?
C27 O3 C25 C24 -170.4(2) . . . . ?
C28 C26 C27 O3 -97.2(3) . . . . ?
C29 N3 C32 O4 6.6(3) . . . . ?
C29 N3 C32 C33 -171.8(2) . . . . ?
C30 C29 C31 O4 -95.5(2) . . . . ?
C31 O4 C32 N3 9.0(3) . . . . ?
C31 O4 C32 C33 -172.4(2) . . . . ?
C32 O4 C31 C29 -19.8(3) . . . . ?
C32 N3 C29 C30 101.5(2) . . . . ?
C32 N3 C29 C31 -18.2(3) . . . . ?
C32 C33 C34 N4 -4.3(4) . . . . ?
C32 C33 C34 C49 176.4(2) . . . . ?
C32 C33 C56 C51 -175.9(3) . . . . ?
C33 C34 C49 C36 178.5(2) . . . . ?
C33 C34 C49 C50 -0.6(4) . . . . ?
C34 N4 C35 C36 -1.0(3) . . . . ?
C34 N4 C35 C44 178.1(3) . . . . ?
C34 C33 C56 C51 2.1(4) . . . . ?
C34 C49 C50 C51 2.3(4) . . . . ?
C35 N4 C34 C33 -178.2(3) . . . . ?
C35 N4 C34 C49 1.1(3) . . . . ?
C35 C36 C37 C38 0.7(4) . . . . ?
C35 C36 C49 C34 0.2(3) . . . . ?
C35 C36 C49 C50 179.1(3) . . . . ?
C35 C44 C45 O1 176.8(2) . . . . ?
C35 C44 C45 N5 -4.8(4) . . . . ?
C36 C35 C44 C43 0.7(4) . . . . ?
C36 C35 C44 C45 178.3(2) . . . . ?
C36 C37 C38 C39 -174.3(2) . . . . ?
C36 C37 C38 C43 0.9(4) . . . . ?
C36 C49 C50 C51 -176.5(3) . . . . ?
C37 C36 C49 C34 -176.3(3) . . . . ?
C37 C36 C49 C50 2.7(5) . . . . ?
C37 C38 C39 C40 75.1(3) . . . . ?
C37 C38 C39 C41 -165.4(3) . . . . ?
C37 C38 C39 C42 -44.6(4) . . . . ?
C37 C38 C43 C44 -1.8(4) . . . . ?
C38 C43 C44 C35 0.9(4) . . . . ?
C38 C43 C44 C45 -176.6(2) . . . . ?
C39 C38 C43 C44 173.3(2) . . . . ?
C43 C38 C39 C40 -99.9(3) . . . . ?
C43 C38 C39 C41 19.6(4) . . . . ?
C43 C38 C39 C42 140.4(3) . . . . ?
C43 C44 C45 O1 -5.6(4) . . . . ?
C43 C44 C45 N5 172.8(3) . . . . ?
C44 C35 C36 C37 -1.5(4) . . . . ?
C44 C35 C36 C49 -178.6(2) . . . . ?
C45 O1 C47 C46 -19.0(3) . . . . ?
C45 N5 C46 C47 -16.1(3) . . . . ?
C45 N5 C46 C48 103.7(3) . . . . ?
C46 N5 C45 O1 4.8(3) . . . . ?
C46 N5 C45 C44 -173.7(2) . . . . ?
C47 O1 C45 N5 9.7(3) . . . . ?
C47 O1 C45 C44 -171.7(2) . . . . ?
C48 C46 C47 O1 -97.8(2) . . . . ?
C49 C36 C37 C38 176.7(3) . . . . ?
C49 C50 C51 C52 173.4(3) . . . . ?
C49 C50 C51 C56 -1.8(4) . . . . ?
C50 C51 C52 C53 -100.8(3) . . . . ?
C50 C51 C52 C54 18.4(4) . . . . ?
C50 C51 C52 C55 139.2(3) . . . . ?
C50 C51 C56 C33 -0.4(4) . . . . ?
C52 C51 C56 C33 -175.8(3) . . . . ?
C56 C33 C34 N4 177.7(3) . . . . ?
C56 C33 C34 C49 -1.6(4) . . . . ?
C56 C51 C52 C53 74.3(3) . . . . ?
C56 C51 C52 C54 -166.5(3) . . . . ?
C56 C51 C52 C55 -45.6(4) . . . . ?
